data_4130439
loop_
_publ_author_name
'Fang, Huayi'
'Jing, Huize'
'Zhang, Aixi'
'Ge, Haonan'
'Yao, Zhengmin'
'Brothers, Penelope J.'
'Fu, Xuefeng'

_publ_section_title
;
 Synthesis, Electronic Structure, and Reactivity Studies of a 4-Coordinate
 Square Planar Germanium(IV) Cation.
;
_journal_issue 24
_journal_name_full 'Journal of the American Chemical Society'
_journal_page_first 7705
_journal_page_last 7710
_journal_paper_doi 10.1021/jacs.6b03547
_journal_volume 138
_journal_year 2016
_chemical_formula_sum 'C43 H13 F15 Ge N4'
_chemical_formula_weight 943.16
_space_group_crystal_system monoclinic
_space_group_IT_number 15
_space_group_name_Hall '-C 2yc'
_space_group_name_H-M_alt 'C 1 2/c 1'
_atom_sites_solution_hydrogens geom
_atom_sites_solution_primary direct
_atom_sites_solution_secondary difmap
_audit_creation_method SHELXL-2014/6
_cell_angle_alpha 90
_cell_angle_beta 93.376(2)
_cell_angle_gamma 90
_cell_formula_units_Z 8
_cell_length_a 21.5561(8)
_cell_length_b 19.0714(8)
_cell_length_c 17.2328(8)
_cell_measurement_reflns_used 6916
_cell_measurement_temperature 150(2)
_cell_measurement_theta_max 25.13
_cell_measurement_theta_min 2.37
_cell_volume 7072.2(5)
_computing_cell_refinement 'Bruker SAINT'
_computing_data_collection 'Bruker SMART'
_computing_data_reduction 'Bruker SAINT'
_computing_molecular_graphics 'Bruker SHELXTL'
_computing_publication_material 'Bruker SHELXTL'
_computing_structure_refinement 'SHELXL-2014/6 (Sheldrick, 2014)'
_computing_structure_solution 'SHELXT (Sheldrick, 2014)'
_diffrn_ambient_temperature 150(2)
_diffrn_measured_fraction_theta_full 0.999
_diffrn_measured_fraction_theta_max 0.998
_diffrn_measurement_device_type 'Bruker APEX-II CCD'
_diffrn_measurement_method '\f and \w scans'
_diffrn_radiation_type MoK\a
_diffrn_radiation_wavelength 0.71073
_diffrn_reflns_av_R_equivalents 0.0716
_diffrn_reflns_av_unetI/netI 0.0357
_diffrn_reflns_Laue_measured_fraction_full 0.999
_diffrn_reflns_Laue_measured_fraction_max 0.998
_diffrn_reflns_limit_h_max 26
_diffrn_reflns_limit_h_min -25
_diffrn_reflns_limit_k_max 23
_diffrn_reflns_limit_k_min -23
_diffrn_reflns_limit_l_max 21
_diffrn_reflns_limit_l_min -21
_diffrn_reflns_number 60086
_diffrn_reflns_point_group_measured_fraction_full 0.999
_diffrn_reflns_point_group_measured_fraction_max 0.998
_diffrn_reflns_theta_full 25.242
_diffrn_reflns_theta_max 26.413
_diffrn_reflns_theta_min 2.368
_exptl_absorpt_coefficient_mu 0.988
_exptl_absorpt_correction_T_max 0.7554
_exptl_absorpt_correction_T_min 0.6286
_exptl_absorpt_correction_type multi-scan
_exptl_absorpt_process_details 'SADABS (Sheldrick, 2011)'
_exptl_crystal_colour red
_exptl_crystal_density_diffrn 1.772
_exptl_crystal_description plate
_exptl_crystal_F_000 3728
_exptl_crystal_size_max 0.220
_exptl_crystal_size_mid 0.180
_exptl_crystal_size_min 0.150
_refine_diff_density_max 1.958
_refine_diff_density_min -0.480
_refine_diff_density_rms 0.080
_refine_ls_extinction_method none
_refine_ls_goodness_of_fit_ref 1.047
_refine_ls_hydrogen_treatment constr
_refine_ls_matrix_type full
_refine_ls_number_parameters 568
_refine_ls_number_reflns 7241
_refine_ls_number_restraints 0
_refine_ls_restrained_S_all 1.047
_refine_ls_R_factor_all 0.0652
_refine_ls_R_factor_gt 0.0457
_refine_ls_shift/su_max 0.003
_refine_ls_shift/su_mean 0.000
_refine_ls_structure_factor_coef Fsqd
_refine_ls_weighting_details 'w=1/[\s^2^(Fo^2^)+(0.0533P)^2^+21.2234P] where P=(Fo^2^+2Fc^2^)/3'
_refine_ls_weighting_scheme calc
_refine_ls_wR_factor_gt 0.1067
_refine_ls_wR_factor_ref 0.1176
_reflns_Friedel_coverage 0.000
_reflns_number_gt 5716
_reflns_number_total 7241
_reflns_threshold_expression 'I > 2\s(I)'
_cod_data_source_file ja6b03547_si_002.cif
_cod_data_source_block (TPFC)Ge-C6H5
_cod_original_sg_symbol_H-M 'C 2/c'
_cod_database_code 4130439
_shelx_space_group_comment
;
The symmetry employed for this shelxl refinement is uniquely defined
by the following loop, which should always be used as a source of
symmetry information in preference to the above space-group names.
They are only intended as comments.
;
_shelx_estimated_absorpt_t_min 0.812
_shelx_estimated_absorpt_t_max 0.866
_shelxl_version_number 2014/6

loop_
_space_group_symop_operation_xyz
'x, y, z'
'-x, y, -z+1/2'
'x+1/2, y+1/2, z'
'-x+1/2, y+1/2, -z+1/2'
'-x, -y, -z'
'x, -y, z-1/2'
'-x+1/2, -y+1/2, -z'
'x+1/2, -y+1/2, z-1/2'

loop_
_atom_site_label
_atom_site_type_symbol
_atom_site_fract_x
_atom_site_fract_y
_atom_site_fract_z
_atom_site_U_iso_or_equiv
_atom_site_adp_type
_atom_site_occupancy
_atom_site_site_symmetry_order
_atom_site_calc_flag
_atom_site_refinement_flags_posn
_atom_site_refinement_flags_adp
Ge1 Ge 0.72500(2) 0.42431(2) 0.60324(2) 0.02156(10) Uani 1 1 d . .
F1 F 0.89176(9) 0.60793(11) 0.66499(12) 0.0399(5) Uani 1 1 d . .
F2 F 0.96105(9) 0.72358(12) 0.66431(13) 0.0489(6) Uani 1 1 d . .
F3 F 0.93814(11) 0.82353(11) 0.55405(15) 0.0555(6) Uani 1 1 d . .
F4 F 0.84367(12) 0.80473(12) 0.44362(14) 0.0543(6) Uani 1 1 d . .
F5 F 0.77104(9) 0.69089(10) 0.44693(11) 0.0385(5) Uani 1 1 d . .
F6 F 0.66823(9) 0.42199(11) 0.89647(11) 0.0391(5) Uani 1 1 d . .
F7 F 0.61243(11) 0.46329(14) 1.02421(12) 0.0542(6) Uani 1 1 d . .
F8 F 0.53319(12) 0.57328(14) 1.01819(14) 0.0606(7) Uani 1 1 d . .
F9 F 0.50825(12) 0.64178(13) 0.88131(16) 0.0615(7) Uani 1 1 d . .
F10 F 0.56427(10) 0.60253(12) 0.75319(13) 0.0461(5) Uani 1 1 d . .
F11 F 0.64426(9) 0.17271(10) 0.69319(11) 0.0365(5) Uani 1 1 d . .
F12 F 0.57574(11) 0.05441(11) 0.69020(13) 0.0459(5) Uani 1 1 d . .
F13 F 0.48951(11) 0.03024(11) 0.57292(14) 0.0518(6) Uani 1 1 d . .
F14 F 0.47260(10) 0.12565(12) 0.45554(13) 0.0496(6) Uani 1 1 d . .
F15 F 0.53785(9) 0.24471(10) 0.45881(12) 0.0404(5) Uani 1 1 d . .
N1 N 0.75928(12) 0.46878(13) 0.51435(14) 0.0233(5) Uani 1 1 d . .
N2 N 0.71634(11) 0.51726(13) 0.64490(14) 0.0229(5) Uani 1 1 d . .
N3 N 0.65309(12) 0.39120(13) 0.65371(15) 0.0245(5) Uani 1 1 d . .
N4 N 0.70065(12) 0.35876(13) 0.52082(14) 0.0234(5) Uani 1 1 d . .
C1 C 0.76358(14) 0.42858(16) 0.44880(17) 0.0237(6) Uani 1 1 d . .
C2 C 0.79760(15) 0.46654(16) 0.39523(18) 0.0276(7) Uani 1 1 d . .
H2 H 0.8069 0.4517 0.3446 0.033 Uiso 1 1 calc R U
C3 C 0.81474(15) 0.52918(16) 0.43014(18) 0.0274(7) Uani 1 1 d . .
H3 H 0.8389 0.5650 0.4083 0.033 Uiso 1 1 calc R U
C4 C 0.78979(14) 0.53072(15) 0.50450(18) 0.0246(6) Uani 1 1 d . .
C5 C 0.78836(14) 0.58224(16) 0.56244(18) 0.0251(6) Uani 1 1 d . .
C6 C 0.75240(14) 0.57556(16) 0.62672(18) 0.0249(6) Uani 1 1 d . .
C7 C 0.74332(15) 0.62797(17) 0.68351(19) 0.0290(7) Uani 1 1 d . .
H7 H 0.7621 0.6730 0.6855 0.035 Uiso 1 1 calc R U
C8 C 0.70310(15) 0.60266(17) 0.73454(19) 0.0298(7) Uani 1 1 d . .
H8 H 0.6886 0.6271 0.7780 0.036 Uiso 1 1 calc R U
C9 C 0.68660(14) 0.53347(16) 0.71160(18) 0.0252(6) Uani 1 1 d . .
C10 C 0.64712(14) 0.48729(16) 0.74806(18) 0.0249(6) Uani 1 1 d . .
C11 C 0.62959(14) 0.42160(17) 0.71937(18) 0.0259(6) Uani 1 1 d . .
C12 C 0.58484(15) 0.37535(17) 0.74839(19) 0.0306(7) Uani 1 1 d . .
H12 H 0.5620 0.3829 0.7931 0.037 Uiso 1 1 calc R U
C13 C 0.58041(15) 0.31860(17) 0.7013(2) 0.0314(7) Uani 1 1 d . .
H13 H 0.5535 0.2797 0.7072 0.038 Uiso 1 1 calc R U
C14 C 0.62245(14) 0.32659(16) 0.64164(18) 0.0253(7) Uani 1 1 d . .
C15 C 0.62951(14) 0.28089(16) 0.57942(18) 0.0255(7) Uani 1 1 d . .
C16 C 0.66731(14) 0.29763(15) 0.51876(18) 0.0246(6) Uani 1 1 d . .
C17 C 0.67835(15) 0.26310(16) 0.44775(18) 0.0260(7) Uani 1 1 d . .
H17 H 0.6614 0.2193 0.4311 0.031 Uiso 1 1 calc R U
C18 C 0.71792(15) 0.30428(16) 0.40734(18) 0.0267(7) Uani 1 1 d . .
H18 H 0.7334 0.2942 0.3581 0.032 Uiso 1 1 calc R U
C19 C 0.73110(14) 0.36468(16) 0.45341(17) 0.0238(6) Uani 1 1 d . .
C20 C 0.82775(14) 0.64585(16) 0.55699(18) 0.0264(7) Uani 1 1 d . .
C21 C 0.87739(15) 0.65661(17) 0.61133(19) 0.0293(7) Uani 1 1 d . .
C22 C 0.91369(15) 0.71616(19) 0.6107(2) 0.0354(8) Uani 1 1 d . .
C23 C 0.90248(17) 0.76605(18) 0.5546(2) 0.0386(9) Uani 1 1 d . .
C24 C 0.85505(17) 0.75682(18) 0.4987(2) 0.0366(8) Uani 1 1 d . .
C25 C 0.81842(16) 0.69685(17) 0.50105(19) 0.0304(7) Uani 1 1 d . .
C26 C 0.61844(14) 0.51130(17) 0.82044(18) 0.0270(7) Uani 1 1 d . .
C27 C 0.62925(15) 0.47746(18) 0.8907(2) 0.0312(7) Uani 1 1 d . .
C28 C 0.60124(17) 0.4978(2) 0.9569(2) 0.0386(8) Uani 1 1 d . .
C29 C 0.56085(17) 0.5536(2) 0.9537(2) 0.0412(9) Uani 1 1 d . .
C30 C 0.54877(17) 0.5884(2) 0.8853(2) 0.0424(9) Uani 1 1 d . .
C31 C 0.57745(16) 0.56743(18) 0.8195(2) 0.0334(8) Uani 1 1 d . .
C32 C 0.59376(14) 0.21416(16) 0.57579(19) 0.0268(7) Uani 1 1 d . .
C33 C 0.60133(15) 0.16289(17) 0.63371(19) 0.0299(7) Uani 1 1 d . .
C34 C 0.56700(17) 0.10144(18) 0.6332(2) 0.0345(8) Uani 1 1 d . .
C35 C 0.52386(17) 0.08882(17) 0.5732(2) 0.0374(8) Uani 1 1 d . .
C36 C 0.51546(16) 0.13651(18) 0.5137(2) 0.0351(8) Uani 1 1 d . .
C37 C 0.55002(15) 0.19830(17) 0.5161(2) 0.0303(7) Uani 1 1 d . .
C38 C 0.79614(14) 0.38686(16) 0.66384(18) 0.0254(6) Uani 1 1 d . .
C39 C 0.85616(16) 0.40906(18) 0.6496(2) 0.0361(8) Uani 1 1 d . .
H39 H 0.8620 0.4423 0.6096 0.043 Uiso 1 1 calc R U
C40 C 0.90722(18) 0.3833(2) 0.6930(3) 0.0490(10) Uani 1 1 d . .
H40 H 0.9477 0.3993 0.6830 0.059 Uiso 1 1 calc R U
C41 C 0.89954(19) 0.3343(2) 0.7509(2) 0.0513(11) Uani 1 1 d . .
H41 H 0.9347 0.3159 0.7798 0.062 Uiso 1 1 calc R U
C42 C 0.84050(19) 0.3122(2) 0.7665(2) 0.0429(9) Uani 1 1 d . .
H42 H 0.8352 0.2788 0.8064 0.051 Uiso 1 1 calc R U
C43 C 0.78878(16) 0.33871(18) 0.72388(19) 0.0317(7) Uani 1 1 d . .
H43 H 0.7483 0.3240 0.7357 0.038 Uiso 1 1 calc R U

loop_
_atom_site_aniso_label
_atom_site_aniso_U_11
_atom_site_aniso_U_22
_atom_site_aniso_U_33
_atom_site_aniso_U_23
_atom_site_aniso_U_13
_atom_site_aniso_U_12
Ge1 0.01961(17) 0.02051(16) 0.02505(17) -0.00427(13) 0.00541(12) -0.00202(12)
F1 0.0341(11) 0.0445(12) 0.0405(11) 0.0020(9) -0.0033(9) -0.0014(9)
F2 0.0258(11) 0.0591(14) 0.0614(14) -0.0234(11) -0.0004(10) -0.0096(10)
F3 0.0478(14) 0.0361(12) 0.0850(18) -0.0111(12) 0.0233(13) -0.0206(10)
F4 0.0674(16) 0.0374(12) 0.0596(15) 0.0147(11) 0.0149(12) -0.0053(11)
F5 0.0390(12) 0.0393(11) 0.0371(11) 0.0025(9) 0.0004(9) -0.0004(9)
F6 0.0345(11) 0.0450(12) 0.0380(11) 0.0010(9) 0.0052(9) 0.0026(9)
F7 0.0518(14) 0.0810(18) 0.0307(11) 0.0008(11) 0.0083(10) -0.0100(13)
F8 0.0528(15) 0.0831(18) 0.0485(13) -0.0340(13) 0.0257(11) -0.0076(13)
F9 0.0542(15) 0.0541(15) 0.0775(17) -0.0257(13) 0.0152(13) 0.0157(12)
F10 0.0429(13) 0.0442(12) 0.0520(13) 0.0014(10) 0.0092(10) 0.0128(10)
F11 0.0371(11) 0.0345(11) 0.0379(11) 0.0025(8) 0.0011(9) -0.0038(9)
F12 0.0595(15) 0.0310(11) 0.0491(13) 0.0042(9) 0.0185(11) -0.0090(10)
F13 0.0569(14) 0.0332(11) 0.0672(15) -0.0160(11) 0.0202(12) -0.0213(10)
F14 0.0429(13) 0.0481(13) 0.0567(14) -0.0179(11) -0.0056(11) -0.0137(10)
F15 0.0376(12) 0.0355(11) 0.0468(12) -0.0019(9) -0.0071(9) -0.0020(9)
N1 0.0256(14) 0.0205(12) 0.0244(13) -0.0050(10) 0.0069(11) -0.0021(10)
N2 0.0213(13) 0.0219(13) 0.0261(13) -0.0032(10) 0.0066(10) -0.0029(10)
N3 0.0226(13) 0.0217(13) 0.0300(14) -0.0062(11) 0.0071(11) -0.0035(10)
N4 0.0231(13) 0.0218(13) 0.0256(13) -0.0020(10) 0.0043(10) -0.0001(10)
C1 0.0223(15) 0.0237(15) 0.0254(15) -0.0043(12) 0.0028(12) 0.0037(12)
C2 0.0306(17) 0.0260(16) 0.0270(16) -0.0024(13) 0.0080(13) 0.0022(13)
C3 0.0276(17) 0.0261(16) 0.0292(16) -0.0008(13) 0.0083(13) -0.0010(13)
C4 0.0233(16) 0.0205(15) 0.0302(16) -0.0012(12) 0.0030(13) -0.0020(12)
C5 0.0232(15) 0.0229(15) 0.0294(16) -0.0020(13) 0.0038(12) -0.0023(12)
C6 0.0207(15) 0.0230(15) 0.0313(16) -0.0014(13) 0.0029(12) -0.0014(12)
C7 0.0277(17) 0.0250(16) 0.0345(17) -0.0062(13) 0.0051(14) -0.0036(13)
C8 0.0301(18) 0.0296(17) 0.0302(17) -0.0085(13) 0.0061(14) -0.0010(14)
C9 0.0249(16) 0.0252(16) 0.0261(16) -0.0051(12) 0.0057(12) -0.0011(12)
C10 0.0203(15) 0.0274(16) 0.0276(16) -0.0059(13) 0.0061(12) -0.0022(12)
C11 0.0201(15) 0.0307(16) 0.0276(15) -0.0044(13) 0.0077(12) -0.0003(13)
C12 0.0237(16) 0.0351(18) 0.0341(17) -0.0071(14) 0.0107(14) -0.0075(14)
C13 0.0270(17) 0.0287(17) 0.0395(19) -0.0052(14) 0.0097(14) -0.0087(13)
C14 0.0187(15) 0.0239(15) 0.0331(17) -0.0040(13) 0.0018(13) -0.0026(12)
C15 0.0214(15) 0.0231(15) 0.0319(16) -0.0025(12) 0.0020(13) -0.0002(12)
C16 0.0213(15) 0.0198(15) 0.0323(16) -0.0039(12) -0.0018(13) -0.0008(12)
C17 0.0268(16) 0.0194(15) 0.0317(16) -0.0025(12) 0.0007(13) 0.0026(12)
C18 0.0307(17) 0.0227(15) 0.0268(16) -0.0027(12) 0.0017(13) 0.0046(13)
C19 0.0256(16) 0.0230(15) 0.0227(15) -0.0022(12) 0.0018(12) 0.0016(12)
C20 0.0237(16) 0.0243(15) 0.0320(17) -0.0055(13) 0.0089(13) -0.0030(12)
C21 0.0263(17) 0.0298(17) 0.0324(17) -0.0058(14) 0.0076(14) -0.0008(13)
C22 0.0225(17) 0.041(2) 0.043(2) -0.0146(16) 0.0078(15) -0.0033(14)
C23 0.0325(19) 0.0306(18) 0.055(2) -0.0123(17) 0.0183(17) -0.0075(15)
C24 0.038(2) 0.0285(18) 0.045(2) 0.0027(15) 0.0175(16) -0.0007(15)
C25 0.0293(17) 0.0287(17) 0.0337(18) -0.0042(14) 0.0063(14) -0.0012(13)
C26 0.0214(16) 0.0306(17) 0.0298(17) -0.0091(13) 0.0083(13) -0.0057(13)
C27 0.0233(16) 0.0350(18) 0.0355(18) -0.0091(14) 0.0053(14) -0.0061(14)
C28 0.0328(19) 0.052(2) 0.0311(18) -0.0054(16) 0.0066(15) -0.0121(17)
C29 0.036(2) 0.053(2) 0.037(2) -0.0199(17) 0.0167(16) -0.0090(17)
C30 0.0311(19) 0.039(2) 0.058(2) -0.0224(18) 0.0128(17) 0.0002(16)
C31 0.0297(18) 0.0327(18) 0.0386(19) -0.0061(15) 0.0073(15) -0.0026(14)
C32 0.0208(15) 0.0236(16) 0.0366(17) -0.0084(13) 0.0068(13) -0.0003(12)
C33 0.0251(17) 0.0297(17) 0.0353(18) -0.0042(14) 0.0056(14) -0.0026(13)
C34 0.038(2) 0.0260(16) 0.041(2) -0.0053(15) 0.0162(16) -0.0007(14)
C35 0.038(2) 0.0249(18) 0.051(2) -0.0140(15) 0.0195(17) -0.0087(14)
C36 0.0280(18) 0.0323(18) 0.045(2) -0.0161(16) 0.0030(15) -0.0043(14)
C37 0.0277(17) 0.0258(16) 0.0377(18) -0.0048(14) 0.0049(14) 0.0011(13)
C38 0.0234(16) 0.0243(16) 0.0287(16) -0.0066(12) 0.0034(12) 0.0000(12)
C39 0.0275(18) 0.0346(19) 0.046(2) -0.0005(15) 0.0014(15) -0.0060(14)
C40 0.0247(19) 0.057(3) 0.064(3) 0.003(2) -0.0045(18) -0.0038(17)
C41 0.038(2) 0.063(3) 0.051(2) 0.001(2) -0.0141(19) 0.008(2)
C42 0.046(2) 0.046(2) 0.037(2) 0.0073(17) -0.0003(17) 0.0027(18)
C43 0.0319(18) 0.0329(18) 0.0308(17) -0.0023(14) 0.0053(14) 0.0016(14)

loop_
_atom_type_symbol
_atom_type_description
_atom_type_scat_dispersion_real
_atom_type_scat_dispersion_imag
_atom_type_scat_source
C C 0.0033 0.0016 'International Tables Vol C Tables 4.2.6.8 and 6.1.1.4'
H H 0.0000 0.0000 'International Tables Vol C Tables 4.2.6.8 and 6.1.1.4'
N N 0.0061 0.0033 'International Tables Vol C Tables 4.2.6.8 and 6.1.1.4'
F F 0.0171 0.0103 'International Tables Vol C Tables 4.2.6.8 and 6.1.1.4'
Ge Ge 0.1547 1.8001 'International Tables Vol C Tables 4.2.6.8 and 6.1.1.4'

loop_
_geom_angle_atom_site_label_1
_geom_angle_atom_site_label_2
_geom_angle_atom_site_label_3
_geom_angle
N2 Ge1 N3 92.02(10)
N2 Ge1 N1 86.65(10)
N3 Ge1 N1 148.80(11)
N2 Ge1 C38 103.24(12)
N3 Ge1 C38 105.52(12)
N1 Ge1 C38 105.11(12)
N2 Ge1 N4 146.90(11)
N3 Ge1 N4 85.95(10)
N1 Ge1 N4 78.61(10)
C38 Ge1 N4 109.14(11)
C4 N1 C1 108.9(3)
C4 N1 Ge1 133.3(2)
C1 N1 Ge1 117.0(2)
C9 N2 C6 107.4(2)
C9 N2 Ge1 125.1(2)
C6 N2 Ge1 125.4(2)
C11 N3 C14 107.1(2)
C11 N3 Ge1 124.8(2)
C14 N3 Ge1 127.1(2)
C16 N4 C19 108.9(2)
C16 N4 Ge1 133.3(2)
C19 N4 Ge1 116.4(2)
N1 C1 C19 112.2(3)
N1 C1 C2 108.3(3)
C19 C1 C2 139.3(3)
C3 C2 C1 107.2(3)
C3 C2 H2 126.4
C1 C2 H2 126.4
C2 C3 C4 107.8(3)
C2 C3 H3 126.1
C4 C3 H3 126.1
N1 C4 C5 119.1(3)
N1 C4 C3 107.7(3)
C5 C4 C3 133.1(3)
C6 C5 C4 122.6(3)
C6 C5 C20 118.1(3)
C4 C5 C20 119.3(3)
C5 C6 N2 126.2(3)
C5 C6 C7 126.0(3)
N2 C6 C7 107.7(3)
C8 C7 C6 108.3(3)
C8 C7 H7 125.8
C6 C7 H7 125.8
C7 C8 C9 108.0(3)
C7 C8 H8 126.0
C9 C8 H8 126.0
N2 C9 C10 123.8(3)
N2 C9 C8 108.6(3)
C10 C9 C8 127.6(3)
C11 C10 C9 124.5(3)
C11 C10 C26 117.1(3)
C9 C10 C26 118.3(3)
C10 C11 N3 124.0(3)
C10 C11 C12 127.6(3)
N3 C11 C12 108.3(3)
C13 C12 C11 108.1(3)
C13 C12 H12 125.9
C11 C12 H12 125.9
C12 C13 C14 108.9(3)
C12 C13 H13 125.6
C14 C13 H13 125.6
C15 C14 N3 126.0(3)
C15 C14 C13 126.3(3)
N3 C14 C13 107.5(3)
C14 C15 C16 121.7(3)
C14 C15 C32 119.1(3)
C16 C15 C32 119.1(3)
N4 C16 C15 120.2(3)
N4 C16 C17 107.6(3)
C15 C16 C17 132.2(3)
C18 C17 C16 108.1(3)
C18 C17 H17 125.9
C16 C17 H17 125.9
C17 C18 C19 106.8(3)
C17 C18 H18 126.6
C19 C18 H18 126.6
N4 C19 C1 112.5(3)
N4 C19 C18 108.5(3)
C1 C19 C18 139.0(3)
C25 C20 C21 116.2(3)
C25 C20 C5 124.1(3)
C21 C20 C5 119.7(3)
F1 C21 C22 118.0(3)
F1 C21 C20 120.0(3)
C22 C21 C20 121.9(3)
F2 C22 C23 120.6(3)
F2 C22 C21 119.3(3)
C23 C22 C21 120.1(3)
F3 C23 C22 119.8(3)
F3 C23 C24 120.3(4)
C22 C23 C24 120.0(3)
F4 C24 C23 120.7(3)
F4 C24 C25 120.3(3)
C23 C24 C25 119.0(3)
F5 C25 C20 119.9(3)
F5 C25 C24 117.2(3)
C20 C25 C24 122.8(3)
C27 C26 C31 116.4(3)
C27 C26 C10 122.1(3)
C31 C26 C10 121.4(3)
F6 C27 C28 117.5(3)
F6 C27 C26 120.2(3)
C28 C27 C26 122.4(3)
F7 C28 C29 119.7(3)
F7 C28 C27 120.8(4)
C29 C28 C27 119.5(3)
F8 C29 C30 120.4(4)
F8 C29 C28 119.6(4)
C30 C29 C28 120.0(3)
F9 C30 C29 120.3(3)
F9 C30 C31 119.9(4)
C29 C30 C31 119.8(3)
F10 C31 C30 118.2(3)
F10 C31 C26 119.9(3)
C30 C31 C26 121.9(3)
C37 C32 C33 115.0(3)
C37 C32 C15 123.1(3)
C33 C32 C15 121.9(3)
F11 C33 C34 117.6(3)
F11 C33 C32 119.3(3)
C34 C33 C32 123.1(3)
F12 C34 C35 119.8(3)
F12 C34 C33 120.7(3)
C35 C34 C33 119.5(3)
F13 C35 C34 120.0(3)
F13 C35 C36 120.0(3)
C34 C35 C36 120.0(3)
F14 C36 C35 120.7(3)
F14 C36 C37 119.8(3)
C35 C36 C37 119.4(3)
F15 C37 C32 119.8(3)
F15 C37 C36 117.1(3)
C32 C37 C36 123.0(3)
C39 C38 C43 118.4(3)
C39 C38 Ge1 120.3(2)
C43 C38 Ge1 121.3(2)
C40 C39 C38 120.8(3)
C40 C39 H39 119.6
C38 C39 H39 119.6
C39 C40 C41 120.3(4)
C39 C40 H40 119.9
C41 C40 H40 119.9
C42 C41 C40 119.8(4)
C42 C41 H41 120.1
C40 C41 H41 120.1
C41 C42 C43 120.3(4)
C41 C42 H42 119.8
C43 C42 H42 119.8
C42 C43 C38 120.4(3)
C42 C43 H43 119.8
C38 C43 H43 119.8

loop_
_geom_bond_atom_site_label_1
_geom_bond_atom_site_label_2
_geom_bond_distance
Ge1 N2 1.926(2)
Ge1 N3 1.928(3)
Ge1 N1 1.935(3)
Ge1 C38 1.940(3)
Ge1 N4 1.941(2)
F1 C21 1.334(4)
F2 C22 1.344(4)
F3 C23 1.339(4)
F4 C24 1.330(4)
F5 C25 1.347(4)
F6 C27 1.351(4)
F7 C28 1.343(4)
F8 C29 1.345(4)
F9 C30 1.341(4)
F10 C31 1.341(4)
F11 C33 1.353(4)
F12 C34 1.336(4)
F13 C35 1.340(4)
F14 C36 1.339(4)
F15 C37 1.340(4)
N1 C4 1.368(4)
N1 C1 1.373(4)
N2 C9 1.384(4)
N2 C6 1.402(4)
N3 C11 1.393(4)
N3 C14 1.408(4)
N4 C16 1.369(4)
N4 C19 1.372(4)
C1 C19 1.410(4)
C1 C2 1.412(4)
C2 C3 1.378(4)
C2 H2 0.9500
C3 C4 1.419(4)
C3 H3 0.9500
C4 C5 1.402(4)
C5 C6 1.395(4)
C5 C20 1.487(4)
C6 C7 1.421(4)
C7 C8 1.359(5)
C7 H7 0.9500
C8 C9 1.417(4)
C8 H8 0.9500
C9 C10 1.399(4)
C10 C11 1.391(4)
C10 C26 1.496(4)
C11 C12 1.420(4)
C12 C13 1.353(4)
C12 H12 0.9500
C13 C14 1.418(5)
C13 H13 0.9500
C14 C15 1.397(4)
C15 C16 1.400(5)
C15 C32 1.487(4)
C16 C17 1.422(4)
C17 C18 1.378(5)
C17 H17 0.9500
C18 C19 1.418(4)
C18 H18 0.9500
C20 C25 1.376(5)
C20 C21 1.395(5)
C21 C22 1.380(5)
C22 C23 1.368(5)
C23 C24 1.374(5)
C24 C25 1.392(5)
C26 C27 1.380(5)
C26 C31 1.388(5)
C27 C28 1.377(5)
C28 C29 1.374(6)
C29 C30 1.365(6)
C30 C31 1.382(5)
C32 C37 1.387(5)
C32 C33 1.400(5)
C33 C34 1.386(5)
C34 C35 1.370(5)
C35 C36 1.375(5)
C36 C37 1.394(5)
C38 C39 1.397(5)
C38 C43 1.399(5)
C39 C40 1.384(5)
C39 H39 0.9500
C40 C41 1.385(6)
C40 H40 0.9500
C41 C42 1.381(6)
C41 H41 0.9500
C42 C43 1.393(5)
C42 H42 0.9500
C43 H43 0.9500

loop_
_geom_torsion_atom_site_label_1
_geom_torsion_atom_site_label_2
_geom_torsion_atom_site_label_3
_geom_torsion_atom_site_label_4
_geom_torsion
C4 N1 C1 C19 -177.8(3)
Ge1 N1 C1 C19 11.1(3)
C4 N1 C1 C2 -0.5(3)
Ge1 N1 C1 C2 -171.6(2)
N1 C1 C2 C3 1.3(4)
C19 C1 C2 C3 177.5(4)
C1 C2 C3 C4 -1.6(4)
C1 N1 C4 C5 176.1(3)
Ge1 N1 C4 C5 -14.8(4)
C1 N1 C4 C3 -0.5(3)
Ge1 N1 C4 C3 168.6(2)
C2 C3 C4 N1 1.4(4)
C2 C3 C4 C5 -174.7(3)
N1 C4 C5 C6 -5.9(5)
C3 C4 C5 C6 169.7(3)
N1 C4 C5 C20 172.4(3)
C3 C4 C5 C20 -12.0(5)
C4 C5 C6 N2 3.6(5)
C20 C5 C6 N2 -174.7(3)
C4 C5 C6 C7 -173.1(3)
C20 C5 C6 C7 8.6(5)
C9 N2 C6 C5 -177.8(3)
Ge1 N2 C6 C5 18.1(4)
C9 N2 C6 C7 -0.7(3)
Ge1 N2 C6 C7 -164.7(2)
C5 C6 C7 C8 177.1(3)
N2 C6 C7 C8 -0.1(4)
C6 C7 C8 C9 0.7(4)
C6 N2 C9 C10 -179.0(3)
Ge1 N2 C9 C10 -14.9(4)
C6 N2 C9 C8 1.1(3)
Ge1 N2 C9 C8 165.2(2)
C7 C8 C9 N2 -1.2(4)
C7 C8 C9 C10 178.9(3)
N2 C9 C10 C11 -4.5(5)
C8 C9 C10 C11 175.4(3)
N2 C9 C10 C26 179.4(3)
C8 C9 C10 C26 -0.7(5)
C9 C10 C11 N3 5.3(5)
C26 C10 C11 N3 -178.5(3)
C9 C10 C11 C12 -172.6(3)
C26 C10 C11 C12 3.6(5)
C14 N3 C11 C10 -177.6(3)
Ge1 N3 C11 C10 13.2(4)
C14 N3 C11 C12 0.6(3)
Ge1 N3 C11 C12 -168.5(2)
C10 C11 C12 C13 177.4(3)
N3 C11 C12 C13 -0.8(4)
C11 C12 C13 C14 0.6(4)
C11 N3 C14 C15 176.1(3)
Ge1 N3 C14 C15 -15.0(5)
C11 N3 C14 C13 -0.3(3)
Ge1 N3 C14 C13 168.6(2)
C12 C13 C14 C15 -176.6(3)
C12 C13 C14 N3 -0.2(4)
N3 C14 C15 C16 -3.2(5)
C13 C14 C15 C16 172.6(3)
N3 C14 C15 C32 179.6(3)
C13 C14 C15 C32 -4.7(5)
C19 N4 C16 C15 -176.9(3)
Ge1 N4 C16 C15 17.2(4)
C19 N4 C16 C17 1.2(3)
Ge1 N4 C16 C17 -164.7(2)
C14 C15 C16 N4 2.8(5)
C32 C15 C16 N4 180.0(3)
C14 C15 C16 C17 -174.8(3)
C32 C15 C16 C17 2.5(5)
N4 C16 C17 C18 -0.5(3)
C15 C16 C17 C18 177.2(3)
C16 C17 C18 C19 -0.3(3)
C16 N4 C19 C1 176.3(3)
Ge1 N4 C19 C1 -15.1(3)
C16 N4 C19 C18 -1.4(3)
Ge1 N4 C19 C18 167.18(19)
N1 C1 C19 N4 2.5(4)
C2 C1 C19 N4 -173.5(4)
N1 C1 C19 C18 179.3(4)
C2 C1 C19 C18 3.2(7)
C17 C18 C19 N4 1.1(3)
C17 C18 C19 C1 -175.8(4)
C6 C5 C20 C25 -113.5(4)
C4 C5 C20 C25 68.1(4)
C6 C5 C20 C21 65.9(4)
C4 C5 C20 C21 -112.5(3)
C25 C20 C21 F1 -176.4(3)
C5 C20 C21 F1 4.2(4)
C25 C20 C21 C22 2.2(5)
C5 C20 C21 C22 -177.3(3)
F1 C21 C22 F2 -1.2(5)
C20 C21 C22 F2 -179.8(3)
F1 C21 C22 C23 177.0(3)
C20 C21 C22 C23 -1.6(5)
F2 C22 C23 F3 -1.4(5)
C21 C22 C23 F3 -179.6(3)
F2 C22 C23 C24 178.1(3)
C21 C22 C23 C24 -0.1(5)
F3 C23 C24 F4 -0.3(5)
C22 C23 C24 F4 -179.8(3)
F3 C23 C24 C25 -179.5(3)
C22 C23 C24 C25 1.0(5)
C21 C20 C25 F5 -179.2(3)
C5 C20 C25 F5 0.2(5)
C21 C20 C25 C24 -1.3(5)
C5 C20 C25 C24 178.2(3)
F4 C24 C25 F5 -1.5(5)
C23 C24 C25 F5 177.7(3)
F4 C24 C25 C20 -179.5(3)
C23 C24 C25 C20 -0.3(5)
C11 C10 C26 C27 64.6(4)
C9 C10 C26 C27 -118.9(3)
C11 C10 C26 C31 -112.8(4)
C9 C10 C26 C31 63.6(4)
C31 C26 C27 F6 179.5(3)
C10 C26 C27 F6 2.0(5)
C31 C26 C27 C28 -0.1(5)
C10 C26 C27 C28 -177.6(3)
F6 C27 C28 F7 -0.2(5)
C26 C27 C28 F7 179.4(3)
F6 C27 C28 C29 -179.5(3)
C26 C27 C28 C29 0.1(5)
F7 C28 C29 F8 0.3(5)
C27 C28 C29 F8 179.6(3)
F7 C28 C29 C30 -179.3(3)
C27 C28 C29 C30 0.0(5)
F8 C29 C30 F9 -1.3(5)
C28 C29 C30 F9 178.3(3)
F8 C29 C30 C31 -179.9(3)
C28 C29 C30 C31 -0.2(6)
F9 C30 C31 F10 1.1(5)
C29 C30 C31 F10 179.6(3)
F9 C30 C31 C26 -178.3(3)
C29 C30 C31 C26 0.3(5)
C27 C26 C31 F10 -179.5(3)
C10 C26 C31 F10 -1.9(5)
C27 C26 C31 C30 -0.2(5)
C10 C26 C31 C30 177.4(3)
C14 C15 C32 C37 117.6(4)
C16 C15 C32 C37 -59.7(4)
C14 C15 C32 C33 -61.3(4)
C16 C15 C32 C33 121.4(3)
C37 C32 C33 F11 178.1(3)
C15 C32 C33 F11 -2.9(5)
C37 C32 C33 C34 -1.5(5)
C15 C32 C33 C34 177.6(3)
F11 C33 C34 F12 0.9(5)
C32 C33 C34 F12 -179.5(3)
F11 C33 C34 C35 -178.8(3)
C32 C33 C34 C35 0.8(5)
F12 C34 C35 F13 1.6(5)
C33 C34 C35 F13 -178.6(3)
F12 C34 C35 C36 -178.9(3)
C33 C34 C35 C36 0.8(5)
F13 C35 C36 F14 0.9(5)
C34 C35 C36 F14 -178.6(3)
F13 C35 C36 C37 177.9(3)
C34 C35 C36 C37 -1.6(5)
C33 C32 C37 F15 178.1(3)
C15 C32 C37 F15 -1.0(5)
C33 C32 C37 C36 0.7(5)
C15 C32 C37 C36 -178.4(3)
F14 C36 C37 F15 0.4(5)
C35 C36 C37 F15 -176.6(3)
F14 C36 C37 C32 177.9(3)
C35 C36 C37 C32 0.8(5)
C43 C38 C39 C40 1.0(5)
Ge1 C38 C39 C40 179.3(3)
C38 C39 C40 C41 0.7(6)
C39 C40 C41 C42 -1.4(7)
C40 C41 C42 C43 0.4(6)
C41 C42 C43 C38 1.3(6)
C39 C38 C43 C42 -1.9(5)
Ge1 C38 C43 C42 179.7(3)
